data_1526567
loop_
_publ_author_name
'Schoen, J.C.'
'Jansen, M.'
'Wevers, M.A.C.'

_publ_section_title
;
 Investigation of the possible ternary nitrides in the system (Li3 N)/(Na3
 N)
;
_journal_name_full 'Solid State Sciences'
_journal_page_first 449
_journal_page_last 456
_journal_volume 2
_journal_year 2000
_chemical_formula_sum 'Li N Na2'
_chemical_name_systematic 'Li Na2 N'
_space_group_IT_number 129
_symmetry_space_group_name_Hall '-P 4a 2a'
_symmetry_space_group_name_H-M 'P 4/n m m :2'
_cell_angle_alpha 90
_cell_angle_beta 90
_cell_angle_gamma 90
_cell_formula_units_Z 2
_cell_length_a 3.895
_cell_length_b 3.895
_cell_length_c 6.114
_cell_volume 92.756
_citation_journal_id_ASTM SSSCFJ
_cod_data_source_file Schoen_SSSCFJ_2000_632.cif
_cod_data_source_block Li2N2Na4
_cod_depositor_comments
;

2023-04-19
Z value and formula fixed to values more according to usual
chemical conventions.                 miguel
;
_cod_original_formula_sum 'Li2 N2 Na4'
_cod_original_formula_units_Z 1
_cod_original_cell_volume 92.75565
_cod_database_code 1526567

loop_
_symmetry_equiv_pos_as_xyz
x,y,z
-y+1/2,x,z
-x+1/2,-y+1/2,z
y,-x+1/2,z
x+1/2,-y,-z
y+1/2,x+1/2,-z
-x,y+1/2,-z
-y,-x,-z
-x,-y,-z
y-1/2,-x,-z
x-1/2,y-1/2,-z
-y,x-1/2,-z
-x-1/2,y,z
-y-1/2,-x-1/2,z
x,-y-1/2,z
y,x,z

loop_
_atom_site_label
_atom_site_type_symbol
_atom_site_fract_x
_atom_site_fract_y
_atom_site_fract_z
_atom_site_occupancy
_atom_site_U_iso_or_equiv
N1 N-3 0.75 0.75 0.779 1 0.0
Li1 Li+1 0.25 0.75 0 1 0.0
Na1 Na+1 0.25 0.25 0.789 1 0.0
Na2 Na+1 0.75 0.25 0.5 1 0.0
